data_7047289
loop_
_publ_author_name
'Zhu, Cheng-Yi'
'Zhang, Ya-Qiong'
'Liao, Rong-Zhen'
'Xia, Wu'
'Hu, Jun-Chao'
'Wu, Jin'
'Liu, Hongfang'
'Wang, Feng'

_publ_section_title
;
 Photocatalytic reduction of CO<sub>2</sub> to CO and formate by a novel
 Co(ii) catalyst containing a cis-oxygen atom: photocatalysis and DFT
 calculations.
;
_journal_issue 37
_journal_name_full 'Dalton transactions (Cambridge, England : 2003)'
_journal_page_first 13142
_journal_page_last 13150
_journal_paper_doi 10.1039/c8dt02148a
_journal_volume 47
_journal_year 2018
_chemical_formula_sum 'C19 H19 Cl4 Co2 N4 O'
_chemical_formula_weight 579.04
_space_group_IT_number 14
_space_group_name_Hall '-P 2yn'
_space_group_name_H-M_alt 'P 1 21/n 1'
_symmetry_cell_setting monoclinic
_symmetry_space_group_name_Hall '-P 2yn'
_symmetry_space_group_name_H-M 'P 1 21/n 1'
_atom_sites_solution_hydrogens geom
_atom_sites_solution_primary direct
_atom_sites_solution_secondary difmap
_audit_creation_method SHELXL-97
_audit_update_record
;
2018-05-17 deposited with the CCDC.
2018-08-17 downloaded from the CCDC.
;
_cell_angle_alpha 90.00
_cell_angle_beta 99.338(2)
_cell_angle_gamma 90.00
_cell_formula_units_Z 4
_cell_length_a 8.4062(12)
_cell_length_b 18.658(3)
_cell_length_c 14.430(2)
_cell_measurement_reflns_used 4416
_cell_measurement_temperature 296(2)
_cell_measurement_theta_max 26.90
_cell_measurement_theta_min 2.61
_cell_volume 2233.3(6)
_computing_cell_refinement 'Bruker SAINT'
_computing_data_collection 'Bruker APEX2'
_computing_data_reduction 'Bruker SAINT'
_computing_molecular_graphics 'Bruker SHELXTL'
_computing_publication_material 'Bruker SHELXTL'
_computing_structure_refinement 'SHELXL-97 (Sheldrick, 1997)'
_computing_structure_solution 'SHELXS-97 (Sheldrick, 1990)'
_diffrn_ambient_temperature 296(2)
_diffrn_measured_fraction_theta_full 0.994
_diffrn_measured_fraction_theta_max 0.994
_diffrn_measurement_device_type 'Bruker APEX-II CCD'
_diffrn_measurement_method '\f and \w scans'
_diffrn_radiation_monochromator graphite
_diffrn_radiation_source 'fine-focus sealed tube'
_diffrn_radiation_type MoK\a
_diffrn_radiation_wavelength 0.71073
_diffrn_reflns_av_R_equivalents 0.1059
_diffrn_reflns_av_sigmaI/netI 0.0813
_diffrn_reflns_limit_h_max 11
_diffrn_reflns_limit_h_min -11
_diffrn_reflns_limit_k_max 23
_diffrn_reflns_limit_k_min -24
_diffrn_reflns_limit_l_max 18
_diffrn_reflns_limit_l_min -18
_diffrn_reflns_number 19904
_diffrn_reflns_theta_full 28.00
_diffrn_reflns_theta_max 28.00
_diffrn_reflns_theta_min 1.80
_diffrn_standards_number 0
_exptl_absorpt_coefficient_mu 1.983
_exptl_absorpt_correction_T_max 0.8263
_exptl_absorpt_correction_T_min 0.7552
_exptl_absorpt_correction_type none
_exptl_crystal_density_diffrn 1.722
_exptl_crystal_density_meas 0
_exptl_crystal_density_method 'not measured'
_exptl_crystal_F_000 1164
_exptl_crystal_size_max 0.15
_exptl_crystal_size_mid 0.12
_exptl_crystal_size_min 0.10
_refine_diff_density_max 1.419
_refine_diff_density_min -0.675
_refine_diff_density_rms 0.154
_refine_ls_extinction_method none
_refine_ls_goodness_of_fit_ref 0.993
_refine_ls_hydrogen_treatment mixed
_refine_ls_matrix_type full
_refine_ls_number_parameters 271
_refine_ls_number_reflns 5352
_refine_ls_number_restraints 0
_refine_ls_restrained_S_all 0.993
_refine_ls_R_factor_all 0.0688
_refine_ls_R_factor_gt 0.0448
_refine_ls_shift/su_max 0.001
_refine_ls_shift/su_mean 0.000
_refine_ls_structure_factor_coef Fsqd
_refine_ls_weighting_details 'calc w=1/[\s^2^(Fo^2^)+(0.0660P)^2^+0.0000P] where P=(Fo^2^+2Fc^2^)/3'
_refine_ls_weighting_scheme calc
_refine_ls_wR_factor_gt 0.1124
_refine_ls_wR_factor_ref 0.1293
_reflns_number_gt 3734
_reflns_number_total 5352
_reflns_threshold_expression >2sigma(I)
_cod_data_source_file c8dt02148a2.cif
_cod_data_source_block mo_170314b_0m
_cod_depositor_comments
;
The following automatic conversions were performed:

'_symmetry_cell_setting' value 'Monoclinic' changed to 'monoclinic'
according to
/home/data/users/saulius/crontab/automatic-downloads/rss-feeds/RSC/lib/dictionaries/cif_core.dic
dictionary named 'cif_core.dic' version 2.4.2 from 2011-04-26.

Automatic conversion script
Id: cif_fix_values 4973 2017-02-22 13:04:09Z antanas 

 Adding full bibliography for 7047289.cif.
;
_cod_original_sg_symbol_H-M P2(1)/n
_cod_database_code 7047289

loop_
_symmetry_equiv_pos_as_xyz
'x, y, z'
'-x+1/2, y+1/2, -z+1/2'
'-x, -y, -z'
'x-1/2, -y-1/2, z-1/2'

loop_
_atom_site_label
_atom_site_type_symbol
_atom_site_fract_x
_atom_site_fract_y
_atom_site_fract_z
_atom_site_U_iso_or_equiv
_atom_site_adp_type
_atom_site_occupancy
_atom_site_symmetry_multiplicity
_atom_site_calc_flag
_atom_site_refinement_flags
Co1 Co 0.50743(5) 0.16267(2) 0.24139(3) 0.01876(13) Uani 1 1 d .
Co2 Co 0.50241(6) 0.34833(3) 0.27414(4) 0.02909(15) Uani 1 1 d .
C1 C 0.5659(4) 0.01192(19) 0.2563(3) 0.0275(8) Uani 1 1 d .
H1A H 0.4943 -0.0281 0.2615 0.033 Uiso 1 1 calc R
H1B H 0.6605 -0.0062 0.2334 0.033 Uiso 1 1 calc R
C2 C 0.6147(4) 0.04518(18) 0.3499(3) 0.0235(7) Uani 1 1 d .
C3 C 0.6651(4) 0.0100(2) 0.4338(3) 0.0305(8) Uani 1 1 d .
H3 H 0.6669 -0.0398 0.4369 0.037 Uiso 1 1 calc R
C4 C 0.7123(5) 0.0508(2) 0.5125(3) 0.0378(10) Uani 1 1 d .
H4 H 0.7448 0.0283 0.5699 0.045 Uiso 1 1 calc R
C5 C 0.7127(5) 0.1245(2) 0.5083(3) 0.0383(10) Uani 1 1 d .
H5 H 0.7470 0.1517 0.5619 0.046 Uiso 1 1 calc R
C6 C 0.6618(4) 0.1571(2) 0.4239(3) 0.0270(8) Uani 1 1 d .
C7 C 0.6490(5) 0.2364(2) 0.4043(3) 0.0349(9) Uani 1 1 d .
H7A H 0.5967 0.2598 0.4513 0.042 Uiso 1 1 calc R
H7B H 0.7560 0.2567 0.4075 0.042 Uiso 1 1 calc R
C8 C 0.3001(4) 0.0528(2) 0.1696(3) 0.0320(9) Uani 1 1 d .
H8A H 0.2508 0.0749 0.1111 0.038 Uiso 1 1 calc R
H8B H 0.2792 0.0017 0.1655 0.038 Uiso 1 1 calc R
C9 C 0.2317(4) 0.0841(2) 0.2494(3) 0.0289(8) Uani 1 1 d .
C10 C 0.0976(5) 0.0572(2) 0.2817(3) 0.0417(11) Uani 1 1 d .
H10 H 0.0441 0.0171 0.2539 0.050 Uiso 1 1 calc R
C11 C 0.0445(5) 0.0913(3) 0.3564(3) 0.0463(12) Uani 1 1 d .
H11 H -0.0420 0.0724 0.3812 0.056 Uiso 1 1 calc R
C12 C 0.1179(5) 0.1522(3) 0.3936(3) 0.0450(11) Uani 1 1 d .
H12 H 0.0805 0.1765 0.4421 0.054 Uiso 1 1 calc R
C13 C 0.2532(5) 0.1774(2) 0.3560(3) 0.0349(9) Uani 1 1 d .
H13 H 0.3048 0.2190 0.3802 0.042 Uiso 1 1 calc R
C14 C 0.5509(5) 0.0679(2) 0.0997(3) 0.0340(9) Uani 1 1 d .
H14A H 0.4732 0.0867 0.0484 0.041 Uiso 1 1 calc R
H14B H 0.5798 0.0197 0.0835 0.041 Uiso 1 1 calc R
C15 C 0.6994(4) 0.1150(2) 0.1155(3) 0.0286(8) Uani 1 1 d .
C16 C 0.8211(5) 0.1108(2) 0.0659(3) 0.0395(10) Uani 1 1 d .
H16 H 0.8216 0.0747 0.0215 0.047 Uiso 1 1 calc R
C17 C 0.9470(6) 0.1605(2) 0.0808(3) 0.0457(11) Uani 1 1 d .
H17 H 1.0314 0.1585 0.0465 0.055 Uiso 1 1 calc R
C18 C 0.9422(5) 0.2131(2) 0.1485(3) 0.0388(10) Uani 1 1 d .
H18 H 1.0242 0.2469 0.1605 0.047 Uiso 1 1 calc R
C19 C 0.8157(4) 0.2146(2) 0.1973(3) 0.0315(8) Uani 1 1 d .
H19 H 0.8124 0.2501 0.2421 0.038 Uiso 1 1 calc R
Cl1 Cl 0.37239(11) 0.21971(5) 0.11797(6) 0.0312(2) Uani 1 1 d .
Cl2 Cl 0.60562(15) 0.38900(6) 0.15076(8) 0.0491(3) Uani 1 1 d .
Cl3 Cl 0.63630(17) 0.41721(6) 0.39663(8) 0.0530(3) Uani 1 1 d .
Cl4 Cl 0.23432(14) 0.36521(6) 0.26874(10) 0.0543(3) Uani 1 1 d .
N1 N 0.4803(3) 0.06669(15) 0.1868(2) 0.0235(6) Uani 1 1 d .
N2 N 0.6140(3) 0.11704(15) 0.3485(2) 0.0213(6) Uani 1 1 d .
N3 N 0.3077(3) 0.14310(15) 0.2877(2) 0.0233(6) Uani 1 1 d .
N4 N 0.6962(3) 0.16607(15) 0.1823(2) 0.0236(6) Uani 1 1 d .
O1 O 0.5579(3) 0.24826(12) 0.31314(17) 0.0250(5) Uani 1 1 d .

loop_
_atom_site_aniso_label
_atom_site_aniso_U_11
_atom_site_aniso_U_22
_atom_site_aniso_U_33
_atom_site_aniso_U_23
_atom_site_aniso_U_13
_atom_site_aniso_U_12
Co1 0.0203(2) 0.0154(2) 0.0198(2) -0.00035(17) 0.00081(17) -0.00028(17)
Co2 0.0352(3) 0.0187(3) 0.0336(3) 0.0036(2) 0.0063(2) 0.0009(2)
C1 0.0309(19) 0.0172(18) 0.033(2) -0.0010(15) 0.0014(16) 0.0019(15)
C2 0.0212(17) 0.0196(17) 0.031(2) 0.0024(14) 0.0070(14) 0.0020(13)
C3 0.035(2) 0.0213(19) 0.035(2) 0.0071(16) 0.0044(17) 0.0033(15)
C4 0.049(2) 0.036(2) 0.026(2) 0.0077(17) -0.0021(18) 0.0059(19)
C5 0.054(3) 0.034(2) 0.024(2) -0.0003(17) -0.0041(19) 0.0016(19)
C6 0.0295(18) 0.0235(19) 0.0258(19) -0.0009(15) -0.0016(15) 0.0026(15)
C7 0.052(2) 0.024(2) 0.024(2) -0.0027(15) -0.0094(18) 0.0013(17)
C8 0.0290(19) 0.0226(19) 0.039(2) -0.0009(16) -0.0104(17) -0.0054(15)
C9 0.0225(18) 0.026(2) 0.037(2) 0.0093(16) 0.0022(16) 0.0013(15)
C10 0.029(2) 0.029(2) 0.062(3) 0.018(2) -0.006(2) -0.0046(17)
C11 0.029(2) 0.052(3) 0.062(3) 0.022(2) 0.018(2) 0.005(2)
C12 0.033(2) 0.056(3) 0.052(3) 0.013(2) 0.022(2) 0.007(2)
C13 0.036(2) 0.032(2) 0.038(2) 0.0028(17) 0.0110(18) 0.0025(17)
C14 0.046(2) 0.029(2) 0.026(2) -0.0078(16) 0.0014(17) 0.0028(17)
C15 0.032(2) 0.0260(19) 0.028(2) 0.0014(15) 0.0051(16) 0.0038(15)
C16 0.049(3) 0.039(2) 0.035(2) -0.0002(18) 0.021(2) 0.0076(19)
C17 0.043(2) 0.044(3) 0.053(3) 0.017(2) 0.018(2) 0.011(2)
C18 0.030(2) 0.037(2) 0.051(3) 0.013(2) 0.0101(19) -0.0005(17)
C19 0.0276(19) 0.029(2) 0.037(2) 0.0034(16) 0.0043(16) -0.0015(16)
Cl1 0.0331(5) 0.0284(5) 0.0294(5) 0.0068(4) -0.0036(4) 0.0027(4)
Cl2 0.0619(7) 0.0464(7) 0.0411(6) 0.0068(5) 0.0152(5) -0.0163(5)
Cl3 0.0851(9) 0.0325(6) 0.0393(6) -0.0047(5) 0.0037(6) -0.0174(6)
Cl4 0.0387(6) 0.0378(6) 0.0876(10) -0.0070(6) 0.0138(6) 0.0101(5)
N1 0.0252(15) 0.0177(14) 0.0268(16) -0.0029(12) 0.0022(12) -0.0006(12)
N2 0.0206(14) 0.0186(15) 0.0243(15) 0.0002(12) 0.0023(12) 0.0005(11)
N3 0.0213(14) 0.0220(15) 0.0265(16) 0.0022(12) 0.0035(12) 0.0003(12)
N4 0.0232(14) 0.0208(15) 0.0263(16) 0.0027(12) 0.0027(12) 0.0005(12)
O1 0.0332(14) 0.0166(12) 0.0226(13) -0.0007(10) -0.0032(11) 0.0003(10)

loop_
_atom_type_symbol
_atom_type_description
_atom_type_scat_dispersion_real
_atom_type_scat_dispersion_imag
_atom_type_scat_source
C C 0.0033 0.0016 'International Tables Vol C Tables 4.2.6.8 and 6.1.1.4'
H H 0.0000 0.0000 'International Tables Vol C Tables 4.2.6.8 and 6.1.1.4'
N N 0.0061 0.0033 'International Tables Vol C Tables 4.2.6.8 and 6.1.1.4'
O O 0.0106 0.0060 'International Tables Vol C Tables 4.2.6.8 and 6.1.1.4'
Cl Cl 0.1484 0.1585 'International Tables Vol C Tables 4.2.6.8 and 6.1.1.4'
Co Co 0.3494 0.9721 'International Tables Vol C Tables 4.2.6.8 and 6.1.1.4'

loop_
_geom_angle_atom_site_label_1
_geom_angle_atom_site_label_2
_geom_angle_atom_site_label_3
_geom_angle
N2 Co1 O1 84.14(11)
N2 Co1 N4 93.59(12)
O1 Co1 N4 94.94(12)
N2 Co1 N3 87.40(12)
O1 Co1 N3 95.68(11)
N4 Co1 N3 169.38(13)
N2 Co1 N1 85.65(12)
O1 Co1 N1 169.71(11)
N4 Co1 N1 84.38(12)
N3 Co1 N1 85.16(12)
N2 Co1 Cl1 177.17(9)
O1 Co1 Cl1 94.22(8)
N4 Co1 Cl1 88.84(9)
N3 Co1 Cl1 90.47(9)
N1 Co1 Cl1 96.03(9)
O1 Co2 Cl2 116.20(8)
O1 Co2 Cl4 109.12(8)
Cl2 Co2 Cl4 115.98(5)
O1 Co2 Cl3 104.02(8)
Cl2 Co2 Cl3 102.44(5)
Cl4 Co2 Cl3 107.81(5)
C2 C1 N1 110.4(3)
C2 C1 H1A 109.6
N1 C1 H1A 109.6
C2 C1 H1B 109.6
N1 C1 H1B 109.6
H1A C1 H1B 108.1
N2 C2 C3 119.3(3)
N2 C2 C1 113.8(3)
C3 C2 C1 126.9(3)
C4 C3 C2 117.9(4)
C4 C3 H3 121.1
C2 C3 H3 121.1
C3 C4 C5 121.4(4)
C3 C4 H4 119.3
C5 C4 H4 119.3
C6 C5 C4 118.7(4)
C6 C5 H5 120.6
C4 C5 H5 120.6
N2 C6 C5 119.3(4)
N2 C6 C7 113.3(3)
C5 C6 C7 127.3(4)
O1 C7 C6 109.7(3)
O1 C7 H7A 109.7
C6 C7 H7A 109.7
O1 C7 H7B 109.7
C6 C7 H7B 109.7
H7A C7 H7B 108.2
C9 C8 N1 107.9(3)
C9 C8 H8A 110.1
N1 C8 H8A 110.1
C9 C8 H8B 110.1
N1 C8 H8B 110.1
H8A C8 H8B 108.4
N3 C9 C10 121.1(4)
N3 C9 C8 114.9(3)
C10 C9 C8 123.9(4)
C9 C10 C11 118.6(4)
C9 C10 H10 120.7
C11 C10 H10 120.7
C12 C11 C10 120.5(4)
C12 C11 H11 119.8
C10 C11 H11 119.8
C11 C12 C13 117.8(4)
C11 C12 H12 121.1
C13 C12 H12 121.1
N3 C13 C12 121.6(4)
N3 C13 H13 119.2
C12 C13 H13 119.2
N1 C14 C15 108.5(3)
N1 C14 H14A 110.0
C15 C14 H14A 110.0
N1 C14 H14B 110.0
C15 C14 H14B 110.0
H14A C14 H14B 108.4
C16 C15 N4 121.6(4)
C16 C15 C14 124.6(4)
N4 C15 C14 113.8(3)
C15 C16 C17 120.2(4)
C15 C16 H16 119.9
C17 C16 H16 119.9
C18 C17 C16 118.0(4)
C18 C17 H17 121.0
C16 C17 H17 121.0
C19 C18 C17 119.4(4)
C19 C18 H18 120.3
C17 C18 H18 120.3
N4 C19 C18 121.8(4)
N4 C19 H19 119.1
C18 C19 H19 119.1
C14 N1 C8 113.1(3)
C14 N1 C1 111.0(3)
C8 N1 C1 110.1(3)
C14 N1 Co1 107.0(2)
C8 N1 Co1 105.7(2)
C1 N1 Co1 109.7(2)
C6 N2 C2 123.3(3)
C6 N2 Co1 117.6(2)
C2 N2 Co1 118.1(2)
C13 N3 C9 120.3(3)
C13 N3 Co1 126.3(3)
C9 N3 Co1 113.1(2)
C19 N4 C15 119.1(3)
C19 N4 Co1 126.9(3)
C15 N4 Co1 113.9(2)
C7 O1 Co1 114.1(2)
C7 O1 Co2 118.3(2)
Co1 O1 Co2 127.65(13)

loop_
_geom_bond_atom_site_label_1
_geom_bond_atom_site_label_2
_geom_bond_distance
Co1 N2 1.861(3)
Co1 O1 1.913(2)
Co1 N4 1.920(3)
Co1 N3 1.940(3)
Co1 N1 1.955(3)
Co1 Cl1 2.2220(10)
Co2 O1 1.984(2)
Co2 Cl2 2.2361(12)
Co2 Cl4 2.2643(12)
Co2 Cl3 2.3231(12)
C1 C2 1.483(5)
C1 N1 1.527(5)
C1 H1A 0.9700
C1 H1B 0.9700
C2 N2 1.341(4)
C2 C3 1.382(5)
C3 C4 1.371(6)
C3 H3 0.9300
C4 C5 1.376(6)
C4 H4 0.9300
C5 C6 1.367(5)
C5 H5 0.9300
C6 N2 1.328(4)
C6 C7 1.506(5)
C7 O1 1.428(4)
C7 H7A 0.9700
C7 H7B 0.9700
C8 C9 1.486(5)
C8 N1 1.518(5)
C8 H8A 0.9700
C8 H8B 0.9700
C9 N3 1.347(5)
C9 C10 1.382(5)
C10 C11 1.387(7)
C10 H10 0.9300
C11 C12 1.361(7)
C11 H11 0.9300
C12 C13 1.417(5)
C12 H12 0.9300
C13 N3 1.318(5)
C13 H13 0.9300
C14 N1 1.475(5)
C14 C15 1.513(5)
C14 H14A 0.9700
C14 H14B 0.9700
C15 C16 1.342(5)
C15 N4 1.359(5)
C16 C17 1.398(6)
C16 H16 0.9300
C17 C18 1.389(6)
C17 H17 0.9300
C18 C19 1.368(5)
C18 H18 0.9300
C19 N4 1.344(5)
C19 H19 0.9300

loop_
_geom_torsion_atom_site_label_1
_geom_torsion_atom_site_label_2
_geom_torsion_atom_site_label_3
_geom_torsion_atom_site_label_4
_geom_torsion
N1 C1 C2 N2 -16.7(4)
N1 C1 C2 C3 166.2(3)
N2 C2 C3 C4 0.0(5)
C1 C2 C3 C4 177.1(4)
C2 C3 C4 C5 -1.2(6)
C3 C4 C5 C6 1.3(7)
C4 C5 C6 N2 -0.2(6)
C4 C5 C6 C7 178.5(4)
N2 C6 C7 O1 11.7(5)
C5 C6 C7 O1 -167.0(4)
N1 C8 C9 N3 32.0(4)
N1 C8 C9 C10 -149.8(3)
N3 C9 C10 C11 -1.6(6)
C8 C9 C10 C11 -179.6(4)
C9 C10 C11 C12 3.5(6)
C10 C11 C12 C13 -2.5(7)
C11 C12 C13 N3 -0.4(6)
N1 C14 C15 C16 157.3(4)
N1 C14 C15 N4 -26.2(4)
N4 C15 C16 C17 -1.4(6)
C14 C15 C16 C17 174.9(4)
C15 C16 C17 C18 0.6(6)
C16 C17 C18 C19 -0.3(6)
C17 C18 C19 N4 0.6(6)
C15 C14 N1 C8 152.9(3)
C15 C14 N1 C1 -82.7(3)
C15 C14 N1 Co1 37.0(3)
C9 C8 N1 C14 -154.9(3)
C9 C8 N1 C1 80.2(4)
C9 C8 N1 Co1 -38.2(3)
C2 C1 N1 C14 129.3(3)
C2 C1 N1 C8 -104.6(3)
C2 C1 N1 Co1 11.3(3)
N2 Co1 N1 C14 -123.8(2)
O1 Co1 N1 C14 -116.5(6)
N4 Co1 N1 C14 -29.8(2)
N3 Co1 N1 C14 148.4(2)
Cl1 Co1 N1 C14 58.5(2)
N2 Co1 N1 C8 115.4(2)
O1 Co1 N1 C8 122.7(6)
N4 Co1 N1 C8 -150.6(2)
N3 Co1 N1 C8 27.6(2)
Cl1 Co1 N1 C8 -62.3(2)
N2 Co1 N1 C1 -3.3(2)
O1 Co1 N1 C1 4.0(8)
N4 Co1 N1 C1 90.7(2)
N3 Co1 N1 C1 -91.1(2)
Cl1 Co1 N1 C1 178.9(2)
C5 C6 N2 C2 -1.0(5)
C7 C6 N2 C2 -179.8(3)
C5 C6 N2 Co1 167.8(3)
C7 C6 N2 Co1 -11.0(4)
C3 C2 N2 C6 1.1(5)
C1 C2 N2 C6 -176.3(3)
C3 C2 N2 Co1 -167.7(3)
C1 C2 N2 Co1 14.9(4)
O1 Co1 N2 C6 5.4(3)
N4 Co1 N2 C6 100.0(3)
N3 Co1 N2 C6 -90.6(3)
N1 Co1 N2 C6 -175.9(3)
Cl1 Co1 N2 C6 -49(2)
O1 Co1 N2 C2 174.8(3)
N4 Co1 N2 C2 -90.5(3)
N3 Co1 N2 C2 78.9(3)
N1 Co1 N2 C2 -6.5(2)
Cl1 Co1 N2 C2 120.0(18)
C12 C13 N3 C9 2.3(6)
C12 C13 N3 Co1 -170.6(3)
C10 C9 N3 C13 -1.3(5)
C8 C9 N3 C13 176.9(3)
C10 C9 N3 Co1 172.5(3)
C8 C9 N3 Co1 -9.3(4)
N2 Co1 N3 C13 76.1(3)
O1 Co1 N3 C13 -7.8(3)
N4 Co1 N3 C13 171.7(6)
N1 Co1 N3 C13 161.9(3)
Cl1 Co1 N3 C13 -102.1(3)
N2 Co1 N3 C9 -97.3(3)
O1 Co1 N3 C9 178.8(2)
N4 Co1 N3 C9 -1.7(8)
N1 Co1 N3 C9 -11.5(3)
Cl1 Co1 N3 C9 84.6(2)
C18 C19 N4 C15 -1.3(5)
C18 C19 N4 Co1 -177.7(3)
C16 C15 N4 C19 1.7(5)
C14 C15 N4 C19 -174.9(3)
C16 C15 N4 Co1 178.5(3)
C14 C15 N4 Co1 1.9(4)
N2 Co1 N4 C19 -82.1(3)
O1 Co1 N4 C19 2.3(3)
N3 Co1 N4 C19 -177.2(6)
N1 Co1 N4 C19 -167.4(3)
Cl1 Co1 N4 C19 96.5(3)
N2 Co1 N4 C15 101.4(3)
O1 Co1 N4 C15 -174.2(3)
N3 Co1 N4 C15 6.3(8)
N1 Co1 N4 C15 16.1(3)
Cl1 Co1 N4 C15 -80.0(2)
C6 C7 O1 Co1 -7.5(4)
C6 C7 O1 Co2 173.7(2)
N2 Co1 O1 C7 1.8(3)
N4 Co1 O1 C7 -91.3(3)
N3 Co1 O1 C7 88.6(3)
N1 Co1 O1 C7 -5.5(8)
Cl1 Co1 O1 C7 179.5(2)
N2 Co1 O1 Co2 -179.53(18)
N4 Co1 O1 Co2 87.35(17)
N3 Co1 O1 Co2 -92.74(17)
N1 Co1 O1 Co2 173.1(5)
Cl1 Co1 O1 Co2 -1.85(16)
Cl2 Co2 O1 C7 116.9(3)
Cl4 Co2 O1 C7 -109.7(3)
Cl3 Co2 O1 C7 5.2(3)
Cl2 Co2 O1 Co1 -61.69(18)
Cl4 Co2 O1 Co1 71.72(17)
Cl3 Co2 O1 Co1 -173.43(14)
